data_4103750
loop_
_publ_author_name
'Laura C. Wieland'
'Erika M. Vieira'
'Marc L. Snapper'
'Amir H. Hoveyda'

_publ_section_title
;
 Ag-Catalyzed Diastereo- and Enantioselective Vinylogous Mannich Reactions
 of \a-Ketoimine Esters. Development of a Method and Investigation of its
 Mechanism
;
_journal_name_full 'Journal of the American Chemical Society'
_journal_page_first 570
_journal_page_last 576
_journal_paper_doi 10.1021/ja8062315
_journal_volume 131
_journal_year 2009
_chemical_absolute_configuration ad
_chemical_formula_moiety 'C15 H17 N O5'
_chemical_formula_sum 'C15 H17 N O5'
_chemical_formula_weight 291.30
_chemical_name_systematic
;
 ?
;
_space_group_IT_number 19
_symmetry_cell_setting orthorhombic
_symmetry_space_group_name_Hall 'P 2ac 2ab'
_symmetry_space_group_name_H-M 'P 21 21 21'
_atom_sites_solution_hydrogens geom
_atom_sites_solution_primary direct
_atom_sites_solution_secondary difmap
_audit_creation_method SHELXL-97
_cell_angle_alpha 90.00
_cell_angle_beta 90.00
_cell_angle_gamma 90.00
_cell_formula_units_Z 4
_cell_length_a 6.4323(2)
_cell_length_b 9.5882(2)
_cell_length_c 23.5349(6)
_cell_measurement_reflns_used 9042
_cell_measurement_temperature 100(2)
_cell_measurement_theta_max 68.20
_cell_measurement_theta_min 3.76
_cell_volume 1451.50(7)
_computing_cell_refinement 'SAINT 7.3 (Bruker-AXS, 2006)'
_computing_data_collection 'APEX2 2.1 (Bruker-AXS, 2007)'
_computing_data_reduction 'SAINT 7.3 (Bruker-AXS, 2006)'
_computing_molecular_graphics 'Bruker SHELXTL'
_computing_publication_material 'Bruker SHELXTL'
_computing_structure_refinement 'SHELXL-97 (Sheldrick, 1997)'
_computing_structure_solution 'SHELXS-97 (Sheldrick, 1990)'
_diffrn_ambient_temperature 100(2)
_diffrn_detector_area_resol_mean 8.3
_diffrn_measured_fraction_theta_full 0.999
_diffrn_measured_fraction_theta_max 0.999
_diffrn_measurement_device_type 'Bruker Smart APEX CCD'
_diffrn_measurement_method 'omega and phi scans'
_diffrn_radiation_monochromator graphite
_diffrn_radiation_source 'fine-focus sealed tube'
_diffrn_radiation_type CuK\a
_diffrn_radiation_wavelength 1.54178
_diffrn_reflns_av_R_equivalents 0.0193
_diffrn_reflns_av_sigmaI/netI 0.0096
_diffrn_reflns_limit_h_max 7
_diffrn_reflns_limit_h_min -7
_diffrn_reflns_limit_k_max 10
_diffrn_reflns_limit_k_min -11
_diffrn_reflns_limit_l_max 28
_diffrn_reflns_limit_l_min -27
_diffrn_reflns_number 19525
_diffrn_reflns_theta_full 67.56
_diffrn_reflns_theta_max 67.56
_diffrn_reflns_theta_min 3.76
_diffrn_standards_decay_% 0
_diffrn_standards_interval_count 0
_diffrn_standards_interval_time 0
_diffrn_standards_number 0
_exptl_absorpt_coefficient_mu 0.841
_exptl_absorpt_correction_T_max 0.8842
_exptl_absorpt_correction_T_min 0.7033
_exptl_absorpt_correction_type multi-scan
_exptl_absorpt_process_details 'SADABS (Sheldrick, 2007)'
_exptl_crystal_colour colourless
_exptl_crystal_density_diffrn 1.333
_exptl_crystal_density_method 'not measured'
_exptl_crystal_description needle
_exptl_crystal_F_000 616
_exptl_crystal_size_max 0.45
_exptl_crystal_size_mid 0.15
_exptl_crystal_size_min 0.15
_refine_diff_density_max 0.169
_refine_diff_density_min -0.161
_refine_diff_density_rms 0.035
_refine_ls_abs_structure_details 'Flack H D (1983), Acta Cryst. A39, 876-881'
_refine_ls_abs_structure_Flack 0.05(12)
_refine_ls_extinction_method none
_refine_ls_goodness_of_fit_ref 1.049
_refine_ls_hydrogen_treatment mixed
_refine_ls_matrix_type full
_refine_ls_number_parameters 196
_refine_ls_number_reflns 2610
_refine_ls_number_restraints 1
_refine_ls_restrained_S_all 1.049
_refine_ls_R_factor_all 0.0242
_refine_ls_R_factor_gt 0.0241
_refine_ls_shift/su_max 0.000
_refine_ls_shift/su_mean 0.000
_refine_ls_structure_factor_coef Fsqd
_refine_ls_weighting_details 'calc w=1/[\s^2^(Fo^2^)+(0.0387P)^2^+0.2830P] where P=(Fo^2^+2Fc^2^)/3'
_refine_ls_weighting_scheme calc
_refine_ls_wR_factor_gt 0.0628
_refine_ls_wR_factor_ref 0.0629
_reflns_number_gt 2591
_reflns_number_total 2610
_reflns_threshold_expression >2sigma(I)
_cod_data_source_file ja8062315_si_006.cif
_cod_data_source_block d08002
_cod_database_code 4103750

loop_
_symmetry_equiv_pos_as_xyz
'x, y, z'
'-x+1/2, -y, z+1/2'
'-x, y+1/2, -z+1/2'
'x+1/2, -y+1/2, -z'

loop_
_atom_site_label
_atom_site_type_symbol
_atom_site_fract_x
_atom_site_fract_y
_atom_site_fract_z
_atom_site_U_iso_or_equiv
_atom_site_adp_type
_atom_site_occupancy
_atom_site_symmetry_multiplicity
_atom_site_calc_flag
_atom_site_refinement_flags
O3 O 0.40925(12) -0.13027(9) 0.78983(3) 0.01756(18) Uani 1 1 d .
O1 O 0.23128(13) 0.29021(8) 0.82847(3) 0.02030(19) Uani 1 1 d .
O5 O 0.40545(13) -0.09013(9) 0.91163(3) 0.02128(19) Uani 1 1 d .
O4 O 0.73376(14) -0.14210(9) 0.93652(3) 0.0235(2) Uani 1 1 d .
N1 N 0.54590(16) 0.11523(10) 0.84000(4) 0.0171(2) Uani 1 1 d D
H1 H 0.430(2) 0.1010(15) 0.8216(6) 0.020 Uiso 1 1 d D
O2 O 0.18619(13) -0.30953(10) 0.79007(4) 0.0256(2) Uani 1 1 d .
C12 C 0.36211(19) -0.26807(13) 0.79514(5) 0.0186(2) Uani 1 1 d .
C7 C 0.51659(18) 0.21470(11) 0.88298(5) 0.0176(2) Uani 1 1 d .
C8 C 0.67107(17) -0.00998(12) 0.84969(5) 0.0164(2) Uani 1 1 d .
C13 C 0.61119(19) -0.08739(11) 0.90503(5) 0.0171(2) Uani 1 1 d .
C1 C 0.0382(2) 0.36475(13) 0.82554(6) 0.0234(3) Uani 1 1 d .
H1A H 0.0661 0.4648 0.8217 0.035 Uiso 1 1 calc R
H1B H -0.0419 0.3480 0.8603 0.035 Uiso 1 1 calc R
H1C H -0.0416 0.3324 0.7926 0.035 Uiso 1 1 calc R
C9 C 0.62883(18) -0.11051(12) 0.79922(5) 0.0166(2) Uani 1 1 d .
H9 H 0.6928 -0.0709 0.7640 0.020 Uiso 1 1 calc R
C10 C 0.71035(18) -0.25544(13) 0.80834(5) 0.0187(2) Uani 1 1 d .
H10 H 0.8520 -0.2790 0.8144 0.022 Uiso 1 1 calc R
C15 C 0.90564(19) 0.01951(13) 0.84799(5) 0.0209(3) Uani 1 1 d .
H15A H 0.9426 0.0830 0.8790 0.031 Uiso 1 1 calc R
H15B H 0.9418 0.0626 0.8115 0.031 Uiso 1 1 calc R
H15C H 0.9822 -0.0682 0.8523 0.031 Uiso 1 1 calc R
C6 C 0.6396(2) 0.22690(13) 0.93149(5) 0.0206(3) Uani 1 1 d .
H6 H 0.7475 0.1611 0.9379 0.025 Uiso 1 1 calc R
C11 C 0.55453(19) -0.34512(13) 0.80659(5) 0.0200(3) Uani 1 1 d .
H11 H 0.5653 -0.4431 0.8119 0.024 Uiso 1 1 calc R
C5 C 0.6074(2) 0.33363(13) 0.97074(5) 0.0236(3) Uani 1 1 d .
H5 H 0.6948 0.3410 1.0032 0.028 Uiso 1 1 calc R
C2 C 0.35150(18) 0.31111(12) 0.87608(5) 0.0184(2) Uani 1 1 d .
C4 C 0.4491(2) 0.42857(13) 0.96264(5) 0.0247(3) Uani 1 1 d .
H4 H 0.4281 0.5018 0.9892 0.030 Uiso 1 1 calc R
C3 C 0.32007(19) 0.41665(13) 0.91528(5) 0.0223(3) Uani 1 1 d .
H3 H 0.2100 0.4813 0.9099 0.027 Uiso 1 1 calc R
C14 C 0.3306(2) -0.16677(14) 0.96062(6) 0.0287(3) Uani 1 1 d .
H14A H 0.3770 -0.1203 0.9955 0.043 Uiso 1 1 calc R
H14B H 0.3857 -0.2620 0.9596 0.043 Uiso 1 1 calc R
H14C H 0.1783 -0.1699 0.9599 0.043 Uiso 1 1 calc R

loop_
_atom_site_aniso_label
_atom_site_aniso_U_11
_atom_site_aniso_U_22
_atom_site_aniso_U_33
_atom_site_aniso_U_23
_atom_site_aniso_U_13
_atom_site_aniso_U_12
O3 0.0164(4) 0.0175(4) 0.0188(4) -0.0010(3) -0.0020(3) 0.0022(3)
O1 0.0203(4) 0.0200(4) 0.0206(4) 0.0000(3) 0.0000(3) 0.0029(3)
O5 0.0218(4) 0.0220(4) 0.0200(4) 0.0056(4) 0.0036(3) 0.0004(3)
O4 0.0286(5) 0.0214(4) 0.0207(4) 0.0025(3) -0.0051(4) 0.0015(4)
N1 0.0185(5) 0.0156(5) 0.0171(4) 0.0001(4) -0.0011(4) 0.0003(4)
O2 0.0169(4) 0.0266(5) 0.0332(5) -0.0023(4) 0.0000(4) -0.0031(4)
C12 0.0197(6) 0.0191(6) 0.0170(5) -0.0018(4) 0.0018(4) -0.0003(5)
C7 0.0213(6) 0.0132(5) 0.0183(5) 0.0023(4) 0.0050(5) -0.0024(4)
C8 0.0181(6) 0.0140(5) 0.0170(5) 0.0000(4) 0.0007(4) 0.0004(5)
C13 0.0219(6) 0.0128(5) 0.0165(5) -0.0029(4) -0.0010(4) 0.0000(5)
C1 0.0210(6) 0.0195(5) 0.0297(6) 0.0026(5) 0.0016(5) 0.0031(5)
C9 0.0148(5) 0.0178(6) 0.0172(5) -0.0006(4) 0.0019(4) -0.0005(5)
C10 0.0169(5) 0.0201(5) 0.0190(5) -0.0033(4) 0.0007(4) 0.0033(5)
C15 0.0188(6) 0.0195(6) 0.0244(6) -0.0018(5) 0.0006(5) -0.0020(5)
C6 0.0235(6) 0.0168(6) 0.0214(6) 0.0018(5) 0.0016(5) -0.0004(5)
C11 0.0214(6) 0.0179(5) 0.0205(5) -0.0020(5) 0.0000(5) 0.0019(5)
C5 0.0310(7) 0.0209(6) 0.0189(6) -0.0003(5) 0.0002(5) -0.0053(5)
C2 0.0203(6) 0.0172(5) 0.0178(5) 0.0033(5) 0.0041(5) -0.0031(5)
C4 0.0354(7) 0.0178(6) 0.0208(6) -0.0041(5) 0.0060(5) -0.0022(5)
C3 0.0263(6) 0.0163(5) 0.0243(6) 0.0018(5) 0.0067(5) 0.0020(5)
C14 0.0346(8) 0.0274(7) 0.0241(6) 0.0069(5) 0.0092(6) 0.0001(6)

loop_
_atom_type_symbol
_atom_type_description
_atom_type_scat_dispersion_real
_atom_type_scat_dispersion_imag
_atom_type_scat_source
C C 0.0181 0.0091 'International Tables Vol C Tables 4.2.6.8 and 6.1.1.4'
H H 0.0000 0.0000 'International Tables Vol C Tables 4.2.6.8 and 6.1.1.4'
N N 0.0311 0.0180 'International Tables Vol C Tables 4.2.6.8 and 6.1.1.4'
O O 0.0492 0.0322 'International Tables Vol C Tables 4.2.6.8 and 6.1.1.4'

loop_
_geom_angle_atom_site_label_1
_geom_angle_atom_site_label_2
_geom_angle_atom_site_label_3
_geom_angle
C12 O3 C9 109.37(9)
C2 O1 C1 116.94(9)
C13 O5 C14 115.63(10)
C7 N1 C8 121.29(9)
C7 N1 H1 110.5(10)
C8 N1 H1 114.7(10)
O2 C12 O3 121.34(11)
O2 C12 C11 130.13(12)
O3 C12 C11 108.53(10)
C6 C7 N1 124.84(11)
C6 C7 C2 117.67(10)
N1 C7 C2 117.48(10)
N1 C8 C15 112.67(10)
N1 C8 C13 112.80(9)
C15 C8 C13 110.77(10)
N1 C8 C9 107.08(9)
C15 C8 C9 105.44(9)
C13 C8 C9 107.60(9)
O4 C13 O5 124.80(11)
O4 C13 C8 124.38(11)
O5 C13 C8 110.77(10)
O1 C1 H1A 109.5
O1 C1 H1B 109.5
H1A C1 H1B 109.5
O1 C1 H1C 109.5
H1A C1 H1C 109.5
H1B C1 H1C 109.5
O3 C9 C10 104.03(9)
O3 C9 C8 111.72(9)
C10 C9 C8 113.84(9)
O3 C9 H9 109.0
C10 C9 H9 109.0
C8 C9 H9 109.0
C11 C10 C9 109.46(11)
C11 C10 H10 125.3
C9 C10 H10 125.3
C8 C15 H15A 109.5
C8 C15 H15B 109.5
H15A C15 H15B 109.5
C8 C15 H15C 109.5
H15A C15 H15C 109.5
H15B C15 H15C 109.5
C7 C6 C5 121.35(12)
C7 C6 H6 119.3
C5 C6 H6 119.3
C10 C11 C12 108.55(11)
C10 C11 H11 125.7
C12 C11 H11 125.7
C4 C5 C6 120.16(12)
C4 C5 H5 119.9
C6 C5 H5 119.9
O1 C2 C3 124.55(11)
O1 C2 C7 114.80(10)
C3 C2 C7 120.66(11)
C5 C4 C3 119.73(11)
C5 C4 H4 120.1
C3 C4 H4 120.1
C2 C3 C4 120.38(11)
C2 C3 H3 119.8
C4 C3 H3 119.8
O5 C14 H14A 109.5
O5 C14 H14B 109.5
H14A C14 H14B 109.5
O5 C14 H14C 109.5
H14A C14 H14C 109.5
H14B C14 H14C 109.5

loop_
_geom_bond_atom_site_label_1
_geom_bond_atom_site_label_2
_geom_bond_distance
O3 C12 1.3613(15)
O3 C9 1.4421(14)
O1 C2 1.3761(14)
O1 C1 1.4347(15)
O5 C13 1.3327(15)
O5 C14 1.4496(15)
O4 C13 1.2025(15)
N1 C7 1.4029(15)
N1 C8 1.4634(15)
N1 H1 0.870(13)
O2 C12 1.2053(15)
C12 C11 1.4664(17)
C7 C6 1.3939(17)
C7 C2 1.4172(17)
C8 C15 1.5356(16)
C8 C13 1.5479(15)
C8 C9 1.5535(15)
C1 H1A 0.9800
C1 H1B 0.9800
C1 H1C 0.9800
C9 C10 1.5007(16)
C9 H9 1.0000
C10 C11 1.3212(18)
C10 H10 0.9500
C15 H15A 0.9800
C15 H15B 0.9800
C15 H15C 0.9800
C6 C5 1.3941(17)
C6 H6 0.9500
C11 H11 0.9500
C5 C4 1.3791(19)
C5 H5 0.9500
C2 C3 1.3842(17)
C4 C3 1.3946(19)
C4 H4 0.9500
C3 H3 0.9500
C14 H14A 0.9800
C14 H14B 0.9800
C14 H14C 0.9800

loop_
_geom_hbond_atom_site_label_D
_geom_hbond_atom_site_label_H
_geom_hbond_atom_site_label_A
_geom_hbond_distance_DH
_geom_hbond_distance_HA
_geom_hbond_distance_DA
_geom_hbond_angle_DHA
N1 H1 O3 0.870(13) 2.344(15) 2.7764(13) 110.9(11)

loop_
_geom_torsion_atom_site_label_1
_geom_torsion_atom_site_label_2
_geom_torsion_atom_site_label_3
_geom_torsion_atom_site_label_4
_geom_torsion
C9 O3 C12 O2 178.67(11)
C9 O3 C12 C11 -1.85(12)
C8 N1 C7 C6 17.83(17)
C8 N1 C7 C2 -163.14(10)
C7 N1 C8 C15 -77.21(13)
C7 N1 C8 C13 49.13(14)
C7 N1 C8 C9 167.31(10)
C14 O5 C13 O4 -0.54(17)
C14 O5 C13 C8 176.79(9)
N1 C8 C13 O4 -141.54(11)
C15 C8 C13 O4 -14.19(16)
C9 C8 C13 O4 100.58(13)
N1 C8 C13 O5 41.11(13)
C15 C8 C13 O5 168.46(9)
C9 C8 C13 O5 -76.77(11)
C12 O3 C9 C10 2.47(11)
C12 O3 C9 C8 -120.75(10)
N1 C8 C9 O3 -50.61(12)
C15 C8 C9 O3 -170.82(9)
C13 C8 C9 O3 70.91(12)
N1 C8 C9 C10 -168.07(9)
C15 C8 C9 C10 71.71(12)
C13 C8 C9 C10 -46.56(12)
O3 C9 C10 C11 -2.26(12)
C8 C9 C10 C11 119.57(11)
N1 C7 C6 C5 176.36(11)
C2 C7 C6 C5 -2.67(17)
C9 C10 C11 C12 1.21(13)
O2 C12 C11 C10 179.79(13)
O3 C12 C11 C10 0.37(13)
C7 C6 C5 C4 1.18(19)
C1 O1 C2 C3 -12.97(16)
C1 O1 C2 C7 167.18(10)
C6 C7 C2 O1 -177.66(10)
N1 C7 C2 O1 3.24(15)
C6 C7 C2 C3 2.49(17)
N1 C7 C2 C3 -176.61(10)
C6 C5 C4 C3 0.58(19)
O1 C2 C3 C4 179.33(11)
C7 C2 C3 C4 -0.83(18)
C5 C4 C3 C2 -0.74(18)
